data_1513201
loop_
_publ_author_name
'Yong-Joo Kim'
'Hyun-Kyung Kim'
'Jung-Hyun Lee'
'Zhen Nu Zheng'
'Soon W. Lee'

_publ_section_title
;
 Synthesis and structures of n1-allenyl and/or -propargyl Pd(II) complexes
 and their reactivity toward trimethylsilyl pseudohalides, organic thiols,
 and N-heterocyclic carbene ligands
;
_journal_name_full
;
Inorganica Chimica Acta
;
_journal_page_first 54
_journal_page_last 63
_journal_paper_doi 10.1016/j.ica.2012.12.011
_journal_volume 398
_journal_year 2013
_chemical_formula_moiety 'C21 H37 Cl P2 Pd'
_chemical_formula_sum 'C21 H37 Cl P2 Pd'
_chemical_formula_weight 493.30
_space_group_IT_number 14
_symmetry_cell_setting monoclinic
_symmetry_space_group_name_Hall '-P 2ybc'
_symmetry_space_group_name_H-M 'P 1 21/c 1'
_atom_sites_solution_hydrogens geom
_atom_sites_solution_primary direct
_atom_sites_solution_secondary difmap
_cell_angle_alpha 90.00
_cell_angle_beta 100.889(2)
_cell_angle_gamma 90.00
_cell_formula_units_Z 4
_cell_length_a 12.1748(5)
_cell_length_b 14.5911(6)
_cell_length_c 14.2045(6)
_cell_measurement_reflns_used 9900
_cell_measurement_temperature 296(2)
_cell_measurement_theta_max 28.17
_cell_measurement_theta_min 2.46
_cell_volume 2477.91(18)
_computing_cell_refinement 'Bruker SMART'
_computing_data_collection 'Bruker SMART'
_computing_data_reduction 'Bruker SAINT'
_computing_molecular_graphics 'Bruker SHELXTL'
_computing_publication_material 'Bruker SHELXTL'
_computing_structure_refinement 'Bruker SHELXTL'
_computing_structure_solution 'Bruker SHELXTL'
_diffrn_ambient_temperature 296(2)
_diffrn_measured_fraction_theta_full 0.993
_diffrn_measured_fraction_theta_max 0.993
_diffrn_measurement_device_type 'CCD area detector'
_diffrn_measurement_method 'phi and omega scans'
_diffrn_radiation_monochromator graphite
_diffrn_radiation_source 'sealed tube'
_diffrn_radiation_type MoK\a
_diffrn_radiation_wavelength 0.71073
_diffrn_reflns_av_R_equivalents 0.0328
_diffrn_reflns_av_sigmaI/netI 0.0224
_diffrn_reflns_limit_h_max 16
_diffrn_reflns_limit_h_min -16
_diffrn_reflns_limit_k_max 19
_diffrn_reflns_limit_k_min -17
_diffrn_reflns_limit_l_max 18
_diffrn_reflns_limit_l_min -18
_diffrn_reflns_number 42303
_diffrn_reflns_theta_full 28.29
_diffrn_reflns_theta_max 28.29
_diffrn_reflns_theta_min 1.70
_exptl_absorpt_coefficient_mu 0.988
_exptl_absorpt_correction_T_max 0.8906
_exptl_absorpt_correction_T_min 0.7427
_exptl_absorpt_correction_type multi-scan
_exptl_absorpt_process_details '(<i>SADABS</i>; Sheldrick, 1996)'
_exptl_crystal_colour yellow
_exptl_crystal_density_diffrn 1.322
_exptl_crystal_density_method 'not measured'
_exptl_crystal_description BLOCK
_exptl_crystal_F_000 1024
_exptl_crystal_size_max 0.32
_exptl_crystal_size_mid 0.28
_exptl_crystal_size_min 0.12
_refine_diff_density_max 0.364
_refine_diff_density_min -0.253
_refine_diff_density_rms 0.045
_refine_ls_extinction_method none
_refine_ls_goodness_of_fit_ref 1.027
_refine_ls_hydrogen_treatment constr
_refine_ls_matrix_type full
_refine_ls_number_parameters 226
_refine_ls_number_reflns 6110
_refine_ls_number_restraints 0
_refine_ls_restrained_S_all 1.027
_refine_ls_R_factor_all 0.0393
_refine_ls_R_factor_gt 0.0250
_refine_ls_shift/su_max 0.001
_refine_ls_shift/su_mean 0.000
_refine_ls_structure_factor_coef Fsqd
_refine_ls_weighting_details 'calc w=1/[\s^2^(Fo^2^)+(0.0267P)^2^+0.2739P] where P=(Fo^2^+2Fc^2^)/3'
_refine_ls_weighting_scheme calc
_refine_ls_wR_factor_gt 0.0530
_refine_ls_wR_factor_ref 0.0583
_reflns_number_gt 4820
_reflns_number_total 6110
_reflns_threshold_expression >2sigma(I)
_cod_data_source_file ICA-2013-398-54-63-2.cif
_cod_data_source_block p21c
_cod_original_sg_symbol_H-M 'P 21/c  '
_cod_database_code 1513201

loop_
_symmetry_equiv_pos_as_xyz
'x, y, z'
'-x, y+1/2, -z+1/2'
'-x, -y, -z'
'x, -y-1/2, z-1/2'

loop_
_atom_site_label
_atom_site_type_symbol
_atom_site_fract_x
_atom_site_fract_y
_atom_site_fract_z
_atom_site_U_iso_or_equiv
_atom_site_adp_type
_atom_site_occupancy
_atom_site_symmetry_multiplicity
_atom_site_calc_flag
_atom_site_refinement_flags
Pd1 Pd 0.733429(10) 0.072112(9) 0.701558(9) 0.04231(5) Uani 1 1 d .
Cl1 Cl 0.58820(4) -0.00774(4) 0.75982(4) 0.06292(13) Uani 1 1 d .
P1 P 0.77794(4) -0.06574(3) 0.63640(4) 0.05090(12) Uani 1 1 d .
P2 P 0.69031(4) 0.20196(3) 0.78126(4) 0.05514(13) Uani 1 1 d .
C1 C 0.85746(15) 0.14066(13) 0.64821(13) 0.0531(4) Uani 1 1 d .
H1A H 0.8632 0.1165 0.5857 0.064 Uiso 1 1 calc R
H1B H 0.8397 0.2054 0.6414 0.064 Uiso 1 1 calc R
C2 C 0.96235(17) 0.12791(13) 0.71464(14) 0.0550(5) Uani 1 1 d .
C3 C 1.04773(18) 0.11492(14) 0.76986(15) 0.0588(5) Uani 1 1 d .
C4 C 1.15050(16) 0.09816(13) 0.83667(15) 0.0555(5) Uani 1 1 d .
C5 C 1.25036(19) 0.08641(17) 0.80596(18) 0.0767(7) Uani 1 1 d .
H5 H 1.2525 0.0903 0.7410 0.092 Uiso 1 1 calc R
C6 C 1.3485(2) 0.06866(18) 0.8721(2) 0.0912(8) Uani 1 1 d .
H6 H 1.4150 0.0589 0.8504 0.109 Uiso 1 1 calc R
C7 C 1.3481(2) 0.06554(17) 0.9666(2) 0.0848(7) Uani 1 1 d .
H7 H 1.4141 0.0546 1.0100 0.102 Uiso 1 1 calc R
C8 C 1.2516(2) 0.07833(17) 0.9982(2) 0.0862(7) Uani 1 1 d .
H8 H 1.2514 0.0763 1.0636 0.103 Uiso 1 1 calc R
C9 C 1.15275(19) 0.09442(16) 0.93435(17) 0.0712(6) Uani 1 1 d .
H9 H 1.0869 0.1029 0.9574 0.085 Uiso 1 1 calc R
C10 C 0.6585(2) -0.11848(16) 0.55849(16) 0.0754(6) Uani 1 1 d .
H10A H 0.6784 -0.1802 0.5426 0.090 Uiso 1 1 calc R
H10B H 0.5969 -0.1229 0.5928 0.090 Uiso 1 1 calc R
C11 C 0.6203(3) -0.0651(2) 0.4667(2) 0.1115(10) Uani 1 1 d .
H11A H 0.5575 -0.0955 0.4283 0.167 Uiso 1 1 calc R
H11B H 0.6804 -0.0616 0.4317 0.167 Uiso 1 1 calc R
H11C H 0.5989 -0.0044 0.4819 0.167 Uiso 1 1 calc R
C12 C 0.8887(2) -0.06778(14) 0.56533(18) 0.0722(6) Uani 1 1 d .
H12A H 0.8677 -0.0265 0.5114 0.087 Uiso 1 1 calc R
H12B H 0.9565 -0.0439 0.6045 0.087 Uiso 1 1 calc R
C13 C 0.9150(3) -0.16146(18) 0.5268(2) 0.1033(9) Uani 1 1 d .
H13A H 0.9740 -0.1552 0.4909 0.155 Uiso 1 1 calc R
H13B H 0.8494 -0.1852 0.4858 0.155 Uiso 1 1 calc R
H13C H 0.9382 -0.2028 0.5793 0.155 Uiso 1 1 calc R
C14 C 0.8206(2) -0.14963(14) 0.73121(16) 0.0712(6) Uani 1 1 d .
H14A H 0.7593 -0.1590 0.7649 0.085 Uiso 1 1 calc R
H14B H 0.8349 -0.2076 0.7023 0.085 Uiso 1 1 calc R
C15 C 0.9239(2) -0.12256(19) 0.80323(18) 0.0930(8) Uani 1 1 d .
H15A H 0.9410 -0.1696 0.8510 0.139 Uiso 1 1 calc R
H15B H 0.9102 -0.0659 0.8333 0.139 Uiso 1 1 calc R
H15C H 0.9858 -0.1151 0.7709 0.139 Uiso 1 1 calc R
C16 C 0.5485(2) 0.24303(18) 0.73917(19) 0.0887(8) Uani 1 1 d .
H16A H 0.4965 0.1931 0.7418 0.106 Uiso 1 1 calc R
H16B H 0.5322 0.2910 0.7818 0.106 Uiso 1 1 calc R
C17 C 0.5303(3) 0.2800(2) 0.6380(2) 0.1201(11) Uani 1 1 d .
H17A H 0.4541 0.2999 0.6192 0.180 Uiso 1 1 calc R
H17B H 0.5455 0.2327 0.5953 0.180 Uiso 1 1 calc R
H17C H 0.5796 0.3309 0.6354 0.180 Uiso 1 1 calc R
C18 C 0.7780(2) 0.30357(15) 0.78149(17) 0.0792(7) Uani 1 1 d .
H18A H 0.8555 0.2854 0.8017 0.095 Uiso 1 1 calc R
H18B H 0.7694 0.3259 0.7162 0.095 Uiso 1 1 calc R
C19 C 0.7542(3) 0.38263(17) 0.8451(2) 0.1099(10) Uani 1 1 d .
H19A H 0.8045 0.4324 0.8402 0.165 Uiso 1 1 calc R
H19B H 0.7649 0.3623 0.9105 0.165 Uiso 1 1 calc R
H19C H 0.6785 0.4029 0.8247 0.165 Uiso 1 1 calc R
C20 C 0.6984(2) 0.17703(17) 0.90860(15) 0.0798(7) Uani 1 1 d .
H20A H 0.6731 0.2302 0.9395 0.096 Uiso 1 1 calc R
H20B H 0.6485 0.1266 0.9150 0.096 Uiso 1 1 calc R
C21 C 0.8165(3) 0.15226(19) 0.95943(17) 0.1004(9) Uani 1 1 d .
H21A H 0.8164 0.1397 1.0257 0.151 Uiso 1 1 calc R
H21B H 0.8660 0.2026 0.9546 0.151 Uiso 1 1 calc R
H21C H 0.8415 0.0990 0.9299 0.151 Uiso 1 1 calc R

loop_
_atom_site_aniso_label
_atom_site_aniso_U_11
_atom_site_aniso_U_22
_atom_site_aniso_U_33
_atom_site_aniso_U_23
_atom_site_aniso_U_13
_atom_site_aniso_U_12
Pd1 0.04291(8) 0.04085(8) 0.04288(8) 0.00090(5) 0.00736(5) 0.00181(5)
Cl1 0.0562(3) 0.0648(3) 0.0726(3) -0.0014(2) 0.0245(2) -0.0062(2)
P1 0.0593(3) 0.0438(3) 0.0521(3) -0.0015(2) 0.0170(2) 0.0029(2)
P2 0.0634(3) 0.0468(3) 0.0546(3) -0.0067(2) 0.0094(2) 0.0050(2)
C1 0.0594(11) 0.0513(11) 0.0496(10) 0.0063(8) 0.0131(9) -0.0038(9)
C2 0.0591(12) 0.0497(11) 0.0587(12) 0.0006(9) 0.0177(10) -0.0096(9)
C3 0.0573(12) 0.0539(12) 0.0655(13) -0.0002(9) 0.0122(10) -0.0075(9)
C4 0.0503(11) 0.0470(10) 0.0696(13) -0.0044(9) 0.0124(9) -0.0051(8)
C5 0.0681(15) 0.0859(17) 0.0811(17) -0.0102(12) 0.0270(13) -0.0013(12)
C6 0.0496(13) 0.097(2) 0.130(3) -0.0118(17) 0.0254(15) 0.0069(12)
C7 0.0623(15) 0.0842(18) 0.101(2) -0.0088(14) -0.0018(14) 0.0087(12)
C8 0.0789(17) 0.098(2) 0.0772(16) 0.0010(13) 0.0028(14) 0.0138(14)
C9 0.0567(13) 0.0869(16) 0.0708(15) 0.0040(11) 0.0139(11) 0.0066(11)
C10 0.0860(16) 0.0661(14) 0.0734(15) -0.0169(11) 0.0134(12) -0.0136(12)
C11 0.118(2) 0.125(3) 0.0787(19) -0.0056(17) -0.0132(17) -0.0185(19)
C12 0.0806(15) 0.0666(14) 0.0781(15) -0.0006(11) 0.0368(12) 0.0080(11)
C13 0.126(2) 0.0851(18) 0.118(2) -0.0133(16) 0.0703(19) 0.0204(17)
C14 0.0949(17) 0.0497(12) 0.0736(14) 0.0075(10) 0.0276(13) 0.0167(11)
C15 0.099(2) 0.100(2) 0.0789(17) 0.0187(14) 0.0119(15) 0.0331(16)
C16 0.0804(16) 0.0762(16) 0.107(2) -0.0147(14) 0.0115(14) 0.0264(13)
C17 0.127(3) 0.093(2) 0.118(2) 0.0077(18) -0.0354(19) 0.0288(19)
C18 0.1043(19) 0.0518(13) 0.0776(15) -0.0073(10) 0.0073(13) -0.0057(12)
C19 0.167(3) 0.0574(15) 0.099(2) -0.0213(14) 0.0086(19) -0.0046(17)
C20 0.114(2) 0.0678(14) 0.0617(14) -0.0100(11) 0.0279(14) -0.0015(13)
C21 0.134(2) 0.0901(19) 0.0641(15) 0.0043(13) -0.0140(16) -0.0079(17)

loop_
_atom_type_symbol
_atom_type_description
_atom_type_scat_dispersion_real
_atom_type_scat_dispersion_imag
_atom_type_scat_source
C C 0.0033 0.0016 'International Tables Vol C Tables 4.2.6.8 and 6.1.1.4'
H H 0.0000 0.0000 'International Tables Vol C Tables 4.2.6.8 and 6.1.1.4'
P P 0.1023 0.0942 'International Tables Vol C Tables 4.2.6.8 and 6.1.1.4'
Cl Cl 0.1484 0.1585 'International Tables Vol C Tables 4.2.6.8 and 6.1.1.4'
Pd Pd -0.9988 1.0072 'International Tables Vol C Tables 4.2.6.8 and 6.1.1.4'

loop_
_geom_angle_atom_site_label_1
_geom_angle_atom_site_label_2
_geom_angle_atom_site_label_3
_geom_angle
C1 Pd1 P2 91.83(6)
C1 Pd1 P1 91.80(6)
P2 Pd1 P1 174.187(18)
C1 Pd1 Cl1 178.80(5)
P2 Pd1 Cl1 88.783(19)
P1 Pd1 Cl1 87.668(18)
C14 P1 C10 104.40(11)
C14 P1 C12 105.07(11)
C10 P1 C12 104.16(12)
C14 P1 Pd1 110.06(7)
C10 P1 Pd1 112.84(8)
C12 P1 Pd1 119.06(7)
C16 P2 C18 104.56(13)
C16 P2 C20 105.11(12)
C18 P2 C20 103.74(11)
C16 P2 Pd1 113.41(8)
C18 P2 Pd1 118.57(8)
C20 P2 Pd1 110.22(8)
C2 C1 Pd1 108.28(12)
C2 C1 H1A 110.0
Pd1 C1 H1A 110.0
C2 C1 H1B 110.0
Pd1 C1 H1B 110.0
H1A C1 H1B 108.4
C3 C2 C1 178.1(2)
C2 C3 C4 179.3(2)
C5 C4 C9 117.5(2)
C5 C4 C3 121.4(2)
C9 C4 C3 121.14(18)
C4 C5 C6 120.3(2)
C4 C5 H5 119.9
C6 C5 H5 119.9
C7 C6 C5 120.9(2)
C7 C6 H6 119.5
C5 C6 H6 119.5
C6 C7 C8 119.7(3)
C6 C7 H7 120.1
C8 C7 H7 120.1
C7 C8 C9 120.7(3)
C7 C8 H8 119.7
C9 C8 H8 119.7
C8 C9 C4 121.0(2)
C8 C9 H9 119.5
C4 C9 H9 119.5
C11 C10 P1 112.67(18)
C11 C10 H10A 109.1
P1 C10 H10A 109.1
C11 C10 H10B 109.1
P1 C10 H10B 109.1
H10A C10 H10B 107.8
C10 C11 H11A 109.5
C10 C11 H11B 109.5
H11A C11 H11B 109.5
C10 C11 H11C 109.5
H11A C11 H11C 109.5
H11B C11 H11C 109.5
C13 C12 P1 115.99(17)
C13 C12 H12A 108.3
P1 C12 H12A 108.3
C13 C12 H12B 108.3
P1 C12 H12B 108.3
H12A C12 H12B 107.4
C12 C13 H13A 109.5
C12 C13 H13B 109.5
H13A C13 H13B 109.5
C12 C13 H13C 109.5
H13A C13 H13C 109.5
H13B C13 H13C 109.5
C15 C14 P1 114.10(17)
C15 C14 H14A 108.7
P1 C14 H14A 108.7
C15 C14 H14B 108.7
P1 C14 H14B 108.7
H14A C14 H14B 107.6
C14 C15 H15A 109.5
C14 C15 H15B 109.5
H15A C15 H15B 109.5
C14 C15 H15C 109.5
H15A C15 H15C 109.5
H15B C15 H15C 109.5
C17 C16 P2 112.9(2)
C17 C16 H16A 109.0
P2 C16 H16A 109.0
C17 C16 H16B 109.0
P2 C16 H16B 109.0
H16A C16 H16B 107.8
C16 C17 H17A 109.5
C16 C17 H17B 109.5
H17A C17 H17B 109.5
C16 C17 H17C 109.5
H17A C17 H17C 109.5
H17B C17 H17C 109.5
C19 C18 P2 116.0(2)
C19 C18 H18A 108.3
P2 C18 H18A 108.3
C19 C18 H18B 108.3
P2 C18 H18B 108.3
H18A C18 H18B 107.4
C18 C19 H19A 109.5
C18 C19 H19B 109.5
H19A C19 H19B 109.5
C18 C19 H19C 109.5
H19A C19 H19C 109.5
H19B C19 H19C 109.5
C21 C20 P2 112.62(18)
C21 C20 H20A 109.1
P2 C20 H20A 109.1
C21 C20 H20B 109.1
P2 C20 H20B 109.1
H20A C20 H20B 107.8
C20 C21 H21A 109.5
C20 C21 H21B 109.5
H21A C21 H21B 109.5
C20 C21 H21C 109.5
H21A C21 H21C 109.5
H21B C21 H21C 109.5

loop_
_geom_bond_atom_site_label_1
_geom_bond_atom_site_label_2
_geom_bond_distance
Pd1 C1 2.0705(18)
Pd1 P2 2.3176(5)
Pd1 P1 2.3207(5)
Pd1 Cl1 2.3919(5)
P1 C14 1.821(2)
P1 C10 1.823(2)
P1 C12 1.831(2)
P2 C16 1.819(2)
P2 C18 1.827(2)
P2 C20 1.829(2)
C1 C2 1.449(3)
C1 H1A 0.9700
C1 H1B 0.9700
C2 C3 1.193(3)
C3 C4 1.441(3)
C4 C5 1.378(3)
C4 C9 1.384(3)
C5 C6 1.397(3)
C5 H5 0.9300
C6 C7 1.345(4)
C6 H6 0.9300
C7 C8 1.347(4)
C7 H7 0.9300
C8 C9 1.383(3)
C8 H8 0.9300
C9 H9 0.9300
C10 C11 1.514(4)
C10 H10A 0.9700
C10 H10B 0.9700
C11 H11A 0.9600
C11 H11B 0.9600
C11 H11C 0.9600
C12 C13 1.529(3)
C12 H12A 0.9700
C12 H12B 0.9700
C13 H13A 0.9600
C13 H13B 0.9600
C13 H13C 0.9600
C14 C15 1.516(3)
C14 H14A 0.9700
C14 H14B 0.9700
C15 H15A 0.9600
C15 H15B 0.9600
C15 H15C 0.9600
C16 C17 1.511(4)
C16 H16A 0.9700
C16 H16B 0.9700
C17 H17A 0.9600
C17 H17B 0.9600
C17 H17C 0.9600
C18 C19 1.526(3)
C18 H18A 0.9700
C18 H18B 0.9700
C19 H19A 0.9600
C19 H19B 0.9600
C19 H19C 0.9600
C20 C21 1.526(4)
C20 H20A 0.9700
C20 H20B 0.9700
C21 H21A 0.9600
C21 H21B 0.9600
C21 H21C 0.9600
